data_1561604
loop_
_publ_author_name
'Yue, Cheng-Yang'
'Lei, Xiao-Wu'
'Tian, Ya-Wei'
'Xu, Jing'
'Bai, Yi-Qun'
'Wang, Fei'
'Zhou, Peng-Fei'
'Liu, Xiao-Fan'
'Yi, Fei-Yan'

_publ_section_title
;
 Unsaturated Mn complex decorated hybrid thioarsenates: Syntheses, crystal
 structures and physical properties
;
_journal_name_full 'Journal of Solid State Chemistry'
_journal_page_first 183
_journal_page_last 192
_journal_paper_doi 10.1016/j.jssc.2016.01.003
_journal_volume 235
_journal_year 2016
_chemical_formula_sum 'C10 H12 As Mn N3 S4'
_chemical_formula_weight 432.33
_space_group_IT_number 61
_space_group_name_Hall '-P 2ac 2ab'
_space_group_name_H-M_alt 'P b c a'
_symmetry_cell_setting orthorhombic
_symmetry_space_group_name_H-M 'P b c a'
_atom_sites_solution_hydrogens geom
_atom_sites_solution_primary direct
_atom_sites_solution_secondary difmap
_cell_angle_alpha 90.00
_cell_angle_beta 90.00
_cell_angle_gamma 90.00
_cell_formula_units_Z 8
_cell_length_a 10.8233(6)
_cell_length_b 13.2009(7)
_cell_length_c 22.2516(12)
_cell_measurement_temperature 296(2)
_cell_volume 3179.2(3)
_computing_cell_refinement 'APEX2 Software Suite (Bruker,2005)'
_computing_data_collection 'APEX2 Software Suite (Bruker,2005)'
_computing_data_reduction 'APEX2 Software Suite (Bruker,2005)'
_computing_structure_refinement 'SHELXL-97 (Sheldrick, 2008)'
_computing_structure_solution 'SHELXS-97 (Sheldrick, 2008)'
_diffrn_ambient_temperature 296(2)
_diffrn_measured_fraction_theta_full 0.996
_diffrn_measured_fraction_theta_max 0.996
_diffrn_measurement_device_type 'Bruker SMART CCD area detector'
_diffrn_measurement_method 'phi and omega scans'
_diffrn_radiation_monochromator graphite
_diffrn_radiation_source 'fine-focus sealed tube'
_diffrn_radiation_type MoK\a
_diffrn_radiation_wavelength 0.71073
_diffrn_reflns_av_R_equivalents 0.0293
_diffrn_reflns_av_sigmaI/netI 0.0162
_diffrn_reflns_limit_h_max 13
_diffrn_reflns_limit_h_min -14
_diffrn_reflns_limit_k_max 17
_diffrn_reflns_limit_k_min -17
_diffrn_reflns_limit_l_max 29
_diffrn_reflns_limit_l_min -28
_diffrn_reflns_number 34538
_diffrn_reflns_theta_full 27.62
_diffrn_reflns_theta_max 27.62
_diffrn_reflns_theta_min 1.83
_exptl_absorpt_coefficient_mu 3.409
_exptl_absorpt_correction_T_max 0.2805
_exptl_absorpt_correction_T_min 0.1317
_exptl_absorpt_correction_type multi-scan
_exptl_absorpt_process_details 'SADABS; Bruker, 2000'
_exptl_crystal_colour red
_exptl_crystal_density_diffrn 1.806
_exptl_crystal_density_method 'not measured'
_exptl_crystal_description plane
_exptl_crystal_F_000 1720
_exptl_crystal_size_max 0.1
_exptl_crystal_size_mid 0.09
_exptl_crystal_size_min 0.05
_refine_diff_density_max 0.322
_refine_diff_density_min -0.200
_refine_diff_density_rms 0.051
_refine_ls_extinction_coef 0
_refine_ls_extinction_method SHELXL
_refine_ls_goodness_of_fit_ref 1.029
_refine_ls_hydrogen_treatment mixed
_refine_ls_matrix_type full
_refine_ls_number_parameters 188
_refine_ls_number_reflns 3679
_refine_ls_number_restraints 4
_refine_ls_restrained_S_all 1.029
_refine_ls_R_factor_all 0.0274
_refine_ls_R_factor_gt 0.0200
_refine_ls_shift/su_max 0.001
_refine_ls_shift/su_mean 0.000
_refine_ls_structure_factor_coef Fsqd
_refine_ls_weighting_details 'calc w=1/[\s^2^(Fo^2^)+(0.0213P)^2^+1.2334P] where P=(Fo^2^+2Fc^2^)/3'
_refine_ls_weighting_scheme calc
_refine_ls_wR_factor_gt 0.0442
_refine_ls_wR_factor_ref 0.0465
_reflns_number_gt 3178
_reflns_number_total 3679
_reflns_threshold_expression >2sigma(I)
_cod_data_source_file JSSC-2016-235-183.CIF
_cod_data_source_block C10N3H12AsMnS4
_cod_original_sg_symbol_H-M Pbca
_cod_database_code 1561604

loop_
_symmetry_equiv_pos_as_xyz
'x, y, z'
'-x+1/2, -y, z+1/2'
'-x, y+1/2, -z+1/2'
'x+1/2, -y+1/2, -z'
'-x, -y, -z'
'x-1/2, y, -z-1/2'
'x, -y-1/2, z-1/2'
'-x-1/2, y-1/2, z'

loop_
_atom_site_label
_atom_site_type_symbol
_atom_site_fract_x
_atom_site_fract_y
_atom_site_fract_z
_atom_site_U_iso_or_equiv
_atom_site_adp_type
_atom_site_occupancy
_atom_site_symmetry_multiplicity
_atom_site_calc_flag
_atom_site_refinement_flags
_atom_site_disorder_assembly
_atom_site_disorder_group
As1 As 0.214542(15) 0.075163(13) 0.453370(8) 0.02747(5) Uani 1 1 d . . .
Mn1 Mn -0.05833(2) -0.02275(2) 0.423432(11) 0.02984(7) Uani 1 1 d . . .
S4 S 0.14294(4) -0.07379(3) 0.480775(19) 0.02922(10) Uani 1 1 d . . .
S3 S 0.21616(4) 0.15875(4) 0.53749(2) 0.03391(10) Uani 1 1 d . . .
S2 S 0.07773(4) 0.13534(3) 0.39258(2) 0.03427(11) Uani 1 1 d . . .
S1 S 0.39068(5) 0.06284(4) 0.41117(2) 0.04061(12) Uani 1 1 d . . .
N2 N -0.00662(14) -0.10216(12) 0.33666(7) 0.0334(3) Uani 1 1 d . . .
N1 N -0.18901(13) 0.02968(12) 0.35312(6) 0.0340(3) Uani 1 1 d . . .
C9 C -0.17276(16) -0.00235(14) 0.29616(8) 0.0317(4) Uani 1 1 d . . .
C10 C -0.07035(17) -0.07598(14) 0.28699(8) 0.0341(4) Uani 1 1 d . . .
C8 C 0.08788(18) -0.16713(15) 0.33109(10) 0.0433(5) Uani 1 1 d . . .
H8 H 0.1319 -0.1854 0.3653 0.052 Uiso 1 1 calc . . .
C1 C -0.28014(19) 0.09479(18) 0.36484(9) 0.0465(5) Uani 1 1 d . . .
H1 H -0.2902 0.1173 0.4041 0.056 Uiso 1 1 calc . . .
C2 C -0.35977(19) 0.13007(18) 0.32158(10) 0.0480(5) Uani 1 1 d . . .
H2 H -0.4232 0.1746 0.3314 0.058 Uiso 1 1 calc . . .
C5 C -0.0404(2) -0.11497(19) 0.23077(9) 0.0504(5) Uani 1 1 d . . .
H5 H -0.0855 -0.0963 0.1970 0.060 Uiso 1 1 calc . . .
C6 C 0.0569(2) -0.18159(19) 0.22590(11) 0.0602(7) Uani 1 1 d . . .
H6 H 0.0781 -0.2085 0.1887 0.072 Uiso 1 1 calc . . .
C7 C 0.1224(2) -0.20809(17) 0.27628(12) 0.0555(6) Uani 1 1 d . . .
H7 H 0.1886 -0.2527 0.2737 0.067 Uiso 1 1 calc . . .
C4 C -0.2488(2) 0.03211(16) 0.25039(8) 0.0430(5) Uani 1 1 d . . .
H4 H -0.2360 0.0109 0.2110 0.052 Uiso 1 1 calc . . .
C3 C -0.34351(19) 0.09806(17) 0.26374(10) 0.0469(5) Uani 1 1 d . . .
H3 H -0.3961 0.1207 0.2335 0.056 Uiso 1 1 calc . . .
N3 N 0.5395(2) 0.15994(17) 0.52561(11) 0.0530(5) Uani 1 1 d D . .
H3A H 0.491(2) 0.147(2) 0.4942(10) 0.092(10) Uiso 1 1 d D . .
H3B H 0.512(3) 0.204(2) 0.5516(14) 0.130(14) Uiso 1 1 d D . .
H3C H 0.564(3) 0.1057(18) 0.5487(12) 0.095(11) Uiso 1 1 d D . .
H3D H 0.608(3) 0.189(3) 0.5111(17) 0.148(16) Uiso 1 1 d D . .

loop_
_atom_site_aniso_label
_atom_site_aniso_U_11
_atom_site_aniso_U_22
_atom_site_aniso_U_33
_atom_site_aniso_U_23
_atom_site_aniso_U_13
_atom_site_aniso_U_12
As1 0.02715(9) 0.03008(10) 0.02517(9) 0.00027(7) 0.00113(7) -0.00004(7)
Mn1 0.02844(14) 0.03751(15) 0.02356(13) -0.00066(11) -0.00153(10) 0.00302(12)
S4 0.0297(2) 0.0281(2) 0.0298(2) 0.00165(17) -0.00145(17) 0.00264(17)
S3 0.0370(2) 0.0356(2) 0.0291(2) -0.00499(18) -0.00036(18) -0.00413(19)
S2 0.0405(2) 0.0337(2) 0.0286(2) 0.00383(18) -0.00480(19) 0.00263(19)
S1 0.0316(2) 0.0530(3) 0.0373(3) -0.0016(2) 0.0083(2) -0.0017(2)
N2 0.0357(8) 0.0305(8) 0.0340(8) -0.0035(6) 0.0045(7) -0.0024(7)
N1 0.0308(8) 0.0460(9) 0.0252(7) 0.0017(7) -0.0016(6) 0.0040(7)
C9 0.0331(9) 0.0367(10) 0.0251(8) 0.0021(7) -0.0002(7) -0.0111(8)
C10 0.0379(10) 0.0347(10) 0.0297(9) -0.0045(7) 0.0033(8) -0.0113(8)
C8 0.0405(11) 0.0342(10) 0.0551(13) -0.0066(9) 0.0075(9) 0.0007(9)
C1 0.0415(11) 0.0653(14) 0.0326(10) 0.0044(10) 0.0019(9) 0.0142(10)
C2 0.0364(11) 0.0602(14) 0.0476(12) 0.0144(11) -0.0017(9) 0.0089(10)
C5 0.0574(13) 0.0593(14) 0.0344(11) -0.0135(10) 0.0062(10) -0.0106(11)
C6 0.0656(15) 0.0617(15) 0.0532(14) -0.0273(12) 0.0202(12) -0.0122(13)
C7 0.0498(13) 0.0433(12) 0.0733(16) -0.0207(12) 0.0187(12) -0.0005(10)
C4 0.0533(12) 0.0482(12) 0.0274(9) 0.0043(9) -0.0082(9) -0.0133(10)
C3 0.0422(11) 0.0522(13) 0.0463(12) 0.0175(10) -0.0151(9) -0.0069(10)
N3 0.0513(12) 0.0454(12) 0.0622(14) -0.0085(11) -0.0075(11) -0.0060(10)

loop_
_atom_type_symbol
_atom_type_description
_atom_type_scat_dispersion_real
_atom_type_scat_dispersion_imag
_atom_type_scat_source
C C 0.0033 0.0016 'International Tables Vol C Tables 4.2.6.8 and 6.1.1.4'
H H 0.0000 0.0000 'International Tables Vol C Tables 4.2.6.8 and 6.1.1.4'
N N 0.0061 0.0033 'International Tables Vol C Tables 4.2.6.8 and 6.1.1.4'
S S 0.1246 0.1234 'International Tables Vol C Tables 4.2.6.8 and 6.1.1.4'
Mn Mn 0.3368 0.7283 'International Tables Vol C Tables 4.2.6.8 and 6.1.1.4'
As As 0.0499 2.0058 'International Tables Vol C Tables 4.2.6.8 and 6.1.1.4'

loop_
_geom_angle_atom_site_label_1
_geom_angle_atom_site_label_2
_geom_angle_atom_site_label_3
_geom_angle
_geom_angle_site_symmetry_1
_geom_angle_site_symmetry_3
S1 As1 S2 111.46(2) . .
S1 As1 S3 114.27(2) . .
S2 As1 S3 111.02(2) . .
S1 As1 S4 111.66(2) . .
S2 As1 S4 105.141(18) . .
S3 As1 S4 102.589(18) . .
N1 Mn1 N2 72.62(6) . .
N1 Mn1 S4 162.90(4) . .
N2 Mn1 S4 95.21(4) . .
N1 Mn1 S3 91.84(4) . 5_556
N2 Mn1 S3 97.27(4) . 5_556
S4 Mn1 S3 101.789(17) . 5_556
N1 Mn1 S2 85.74(4) . .
N2 Mn1 S2 90.36(4) . .
S4 Mn1 S2 82.301(16) . .
S3 Mn1 S2 170.930(18) 5_556 .
N1 Mn1 S4 101.36(4) . 5_556
N2 Mn1 S4 173.63(4) . 5_556
S4 Mn1 S4 91.109(15) . 5_556
S3 Mn1 S4 80.647(16) 5_556 5_556
S2 Mn1 S4 91.246(17) . 5_556
As1 S4 Mn1 85.862(16) . .
As1 S4 Mn1 85.109(16) . 5_556
Mn1 S4 Mn1 88.892(15) . 5_556
As1 S3 Mn1 86.148(17) . 5_556
As1 S2 Mn1 85.920(17) . .
C8 N2 C10 118.60(17) . .
C8 N2 Mn1 124.26(13) . .
C10 N2 Mn1 116.97(12) . .
C1 N1 C9 118.84(16) . .
C1 N1 Mn1 122.30(13) . .
C9 N1 Mn1 118.81(12) . .
N1 C9 C4 120.71(18) . .
N1 C9 C10 115.54(16) . .
C4 C9 C10 123.75(17) . .
N2 C10 C5 121.56(19) . .
N2 C10 C9 115.85(15) . .
C5 C10 C9 122.58(18) . .
N2 C8 C7 122.5(2) . .
N1 C1 C2 123.07(19) . .
C3 C2 C1 118.3(2) . .
C6 C5 C10 119.0(2) . .
C7 C6 C5 119.6(2) . .
C6 C7 C8 118.8(2) . .
C3 C4 C9 119.39(18) . .
C2 C3 C4 119.65(18) . .

loop_
_geom_bond_atom_site_label_1
_geom_bond_atom_site_label_2
_geom_bond_distance
_geom_bond_site_symmetry_2
As1 S1 2.1312(5) .
As1 S2 2.1572(5) .
As1 S3 2.1730(5) .
As1 S4 2.1997(5) .
Mn1 N1 2.2197(14) .
Mn1 N2 2.2672(15) .
Mn1 S4 2.6130(5) .
Mn1 S3 2.6263(6) 5_556
Mn1 S2 2.6448(6) .
Mn1 S4 2.6470(5) 5_556
S4 Mn1 2.6469(5) 5_556
S3 Mn1 2.6262(5) 5_556
N2 C8 1.341(2) .
N2 C10 1.348(2) .
N1 C1 1.334(2) .
N1 C9 1.348(2) .
C9 C4 1.386(3) .
C9 C10 1.488(3) .
C10 C5 1.391(3) .
C8 C7 1.385(3) .
C1 C2 1.373(3) .
C2 C3 1.366(3) .
C5 C6 1.377(3) .
C6 C7 1.371(4) .
C4 C3 1.377(3) .

loop_
_geom_hbond_atom_site_label_D
_geom_hbond_atom_site_label_H
_geom_hbond_atom_site_label_A
_geom_hbond_distance_DH
_geom_hbond_distance_HA
_geom_hbond_distance_DA
_geom_hbond_angle_DHA
_geom_hbond_site_symmetry_A
N3 H3A S1 0.888(17) 2.417(19) 3.274(2) 162(3) .
N3 H3B S2 0.870(18) 2.56(3) 3.285(2) 142(3) 4_556
N3 H3C S1 0.918(18) 2.449(19) 3.347(2) 166(3) 5_656
N3 H3D S3 0.899(18) 2.56(3) 3.370(2) 150(3) 4_556

loop_
_geom_torsion_atom_site_label_1
_geom_torsion_atom_site_label_2
_geom_torsion_atom_site_label_3
_geom_torsion_atom_site_label_4
_geom_torsion
_geom_torsion_site_symmetry_1
_geom_torsion_site_symmetry_2
_geom_torsion_site_symmetry_3
_geom_torsion_site_symmetry_4
S1 As1 S4 Mn1 -128.487(19) . . . .
S2 As1 S4 Mn1 -7.473(19) . . . .
S3 As1 S4 Mn1 108.704(17) . . . .
S1 As1 S4 Mn1 142.274(18) . . . 5_556
S2 As1 S4 Mn1 -96.713(18) . . . 5_556
S3 As1 S4 Mn1 19.464(18) . . . 5_556
N1 Mn1 S4 As1 51.97(15) . . . .
N2 Mn1 S4 As1 95.59(4) . . . .
S3 Mn1 S4 As1 -165.852(16) 5_556 . . .
S2 Mn1 S4 As1 5.931(15) . . . .
S4 Mn1 S4 As1 -85.176(15) 5_556 . . .
N1 Mn1 S4 Mn1 137.14(15) . . . 5_556
N2 Mn1 S4 Mn1 -179.23(4) . . . 5_556
S3 Mn1 S4 Mn1 -80.676(16) 5_556 . . 5_556
S2 Mn1 S4 Mn1 91.107(16) . . . 5_556
S4 Mn1 S4 Mn1 0.0 5_556 . . 5_556
S1 As1 S3 Mn1 -140.626(19) . . . 5_556
S2 As1 S3 Mn1 92.28(2) . . . 5_556
S4 As1 S3 Mn1 -19.595(18) . . . 5_556
S1 As1 S2 Mn1 128.524(19) . . . .
S3 As1 S2 Mn1 -102.852(18) . . . .
S4 As1 S2 Mn1 7.382(19) . . . .
N1 Mn1 S2 As1 -173.80(4) . . . .
N2 Mn1 S2 As1 -101.26(4) . . . .
S4 Mn1 S2 As1 -6.048(15) . . . .
S3 Mn1 S2 As1 111.40(11) 5_556 . . .
S4 Mn1 S2 As1 84.903(17) 5_556 . . .
N1 Mn1 N2 C8 179.07(16) . . . .
S4 Mn1 N2 C8 11.34(15) . . . .
S3 Mn1 N2 C8 -91.28(15) 5_556 . . .
S2 Mn1 N2 C8 93.64(15) . . . .
S4 Mn1 N2 C8 -161.7(3) 5_556 . . .
N1 Mn1 N2 C10 4.01(12) . . . .
S4 Mn1 N2 C10 -163.72(12) . . . .
S3 Mn1 N2 C10 93.67(12) 5_556 . . .
S2 Mn1 N2 C10 -81.41(12) . . . .
S4 Mn1 N2 C10 23.2(5) 5_556 . . .
N2 Mn1 N1 C1 178.72(17) . . . .
S4 Mn1 N1 C1 -135.23(16) . . . .
S3 Mn1 N1 C1 81.68(16) 5_556 . . .
S2 Mn1 N1 C1 -89.57(16) . . . .
S4 Mn1 N1 C1 0.85(17) 5_556 . . .
N2 Mn1 N1 C9 -3.91(13) . . . .
S4 Mn1 N1 C9 42.1(2) . . . .
S3 Mn1 N1 C9 -100.95(13) 5_556 . . .
S2 Mn1 N1 C9 87.81(13) . . . .
S4 Mn1 N1 C9 178.23(13) 5_556 . . .
C1 N1 C9 C4 0.4(3) . . . .
Mn1 N1 C9 C4 -177.08(13) . . . .
C1 N1 C9 C10 -179.16(17) . . . .
Mn1 N1 C9 C10 3.4(2) . . . .
C8 N2 C10 C5 0.2(3) . . . .
Mn1 N2 C10 C5 175.56(15) . . . .
C8 N2 C10 C9 -179.06(16) . . . .
Mn1 N2 C10 C9 -3.7(2) . . . .
N1 C9 C10 N2 0.3(2) . . . .
C4 C9 C10 N2 -179.23(17) . . . .
N1 C9 C10 C5 -178.95(18) . . . .
C4 C9 C10 C5 1.5(3) . . . .
C10 N2 C8 C7 0.1(3) . . . .
Mn1 N2 C8 C7 -174.89(16) . . . .
C9 N1 C1 C2 0.9(3) . . . .
Mn1 N1 C1 C2 178.23(17) . . . .
N1 C1 C2 C3 -1.0(4) . . . .
N2 C10 C5 C6 -0.2(3) . . . .
C9 C10 C5 C6 179.00(19) . . . .
C10 C5 C6 C7 -0.1(4) . . . .
C5 C6 C7 C8 0.4(4) . . . .
N2 C8 C7 C6 -0.4(3) . . . .
N1 C9 C4 C3 -1.4(3) . . . .
C10 C9 C4 C3 178.09(17) . . . .
C1 C2 C3 C4 0.0(3) . . . .
C9 C4 C3 C2 1.2(3) . . . .
